data_4505958
loop_
_publ_author_name
'Sanphui, Palash'
'Bolla, Geetha'
'Nangia, Ashwini'

_publ_section_title
;
 High Solubility Piperazine Salts of the Nonsteroidal Anti-Inflammatory
 Drug (NSAID) Meclofenamic Acid
;
_journal_issue 4
_journal_name_full 'Crystal Growth &amp; Design'
_journal_page_first 2023
_journal_paper_doi 10.1021/cg300002p
_journal_volume 12
_journal_year 2012
_chemical_formula_sum 'C32 H32 Cl4 N4 O4'
_chemical_formula_weight 678.42
_chemical_name_systematic
; 
 ? 
;
_space_group_IT_number 2
_symmetry_cell_setting triclinic
_symmetry_space_group_name_Hall '-P 1'
_symmetry_space_group_name_H-M 'P -1'
_atom_sites_solution_hydrogens geom
_atom_sites_solution_primary direct
_atom_sites_solution_secondary difmap
_audit_creation_method SHELXL-97
_cell_angle_alpha 81.943(3)
_cell_angle_beta 80.424(4)
_cell_angle_gamma 88.809(3)
_cell_formula_units_Z 2
_cell_length_a 7.9109(3)
_cell_length_b 11.1289(4)
_cell_length_c 18.1180(7)
_cell_measurement_reflns_used 4256
_cell_measurement_temperature 298(2)
_cell_measurement_theta_max 26.31
_cell_measurement_theta_min 2.74
_cell_volume 1557.34(10)
_computing_structure_refinement 'SHELXL-97 (Sheldrick, 1997)'
_computing_structure_solution 'SHELXS-97 (Sheldrick, 1990)'
_diffrn_ambient_temperature 298(2)
_diffrn_measured_fraction_theta_full 0.999
_diffrn_measured_fraction_theta_max 0.999
_diffrn_measurement_device_type 'Xcalibur, Eos, Gemini'
_diffrn_measurement_method '\w scans'
_diffrn_radiation_monochromator graphite
_diffrn_radiation_source 'fine-focus sealed tube'
_diffrn_radiation_type MoK\a
_diffrn_radiation_wavelength 0.71073
_diffrn_reflns_av_R_equivalents 0.0317
_diffrn_reflns_av_sigmaI/netI 0.0617
_diffrn_reflns_limit_h_max 9
_diffrn_reflns_limit_h_min -9
_diffrn_reflns_limit_k_max 13
_diffrn_reflns_limit_k_min -13
_diffrn_reflns_limit_l_max 22
_diffrn_reflns_limit_l_min -22
_diffrn_reflns_number 12514
_diffrn_reflns_theta_full 26.37
_diffrn_reflns_theta_max 26.37
_diffrn_reflns_theta_min 2.75
_exptl_absorpt_coefficient_mu 0.425
_exptl_absorpt_correction_T_max 0.9198
_exptl_absorpt_correction_T_min 0.0429
_exptl_absorpt_correction_type multi-scan
_exptl_absorpt_process_details SADABS
_exptl_crystal_colour block
_exptl_crystal_density_diffrn 1.447
_exptl_crystal_density_method 'not measured'
_exptl_crystal_description colourless
_exptl_crystal_F_000 704
_exptl_crystal_size_max 0.28
_exptl_crystal_size_mid 0.20
_exptl_crystal_size_min 0.20
_refine_diff_density_max 0.771
_refine_diff_density_min -0.345
_refine_diff_density_rms 0.058
_refine_ls_extinction_method none
_refine_ls_goodness_of_fit_ref 1.030
_refine_ls_matrix_type full
_refine_ls_number_parameters 399
_refine_ls_number_reflns 6346
_refine_ls_number_restraints 0
_refine_ls_restrained_S_all 1.030
_refine_ls_R_factor_all 0.1170
_refine_ls_R_factor_gt 0.0687
_refine_ls_shift/su_max 0.000
_refine_ls_shift/su_mean 0.000
_refine_ls_structure_factor_coef Fsqd
_refine_ls_weighting_details 'calc w=1/[\s^2^(Fo^2^)+(0.0738P)^2^+0.8809P] where P=(Fo^2^+2Fc^2^)/3'
_refine_ls_weighting_scheme calc
_refine_ls_wR_factor_gt 0.1550
_refine_ls_wR_factor_ref 0.1767
_reflns_number_gt 3882
_reflns_number_total 6346
_reflns_threshold_expression >2sigma(I)
_cod_data_source_file cg300002p_si_003.cif
_cod_data_source_block MFA2-PPZ
_cod_depositor_comments
;
The following automatic conversions were performed:

'_symmetry_cell_setting' value 'Triclinic' changed to 'triclinic'
according to /home/saulius/struct/CIF-dictionaries/cif_core.dic
dictionary named 'cif_core.dic' version 2.4.1 from 2010-06-29.

Automatic conversion script
Id: cif_fix_values 1715 2011-07-08 13:25:40Z adriana 
;
_cod_original_cell_volume 1557.36(11)
_cod_original_sg_symbol_H-M P-1
_cod_database_code 4505958

loop_
_symmetry_equiv_pos_as_xyz
'x, y, z'
'-x, -y, -z'

loop_
_atom_site_label
_atom_site_type_symbol
_atom_site_fract_x
_atom_site_fract_y
_atom_site_fract_z
_atom_site_U_iso_or_equiv
_atom_site_adp_type
_atom_site_occupancy
_atom_site_symmetry_multiplicity
_atom_site_calc_flag
_atom_site_refinement_flags
Cl1 Cl 0.80564(14) 0.70846(10) 0.09131(6) 0.0631(3) Uani 1 1 d .
Cl2 Cl 0.95822(15) 1.07014(11) 0.23961(7) 0.0691(3) Uani 1 1 d .
O1 O 0.8940(3) 0.7709(2) 0.36886(12) 0.0407(6) Uani 1 1 d .
O2 O 1.1108(3) 0.6850(3) 0.41938(14) 0.0563(7) Uani 1 1 d .
C2 C 1.1327(4) 0.7049(3) 0.28554(18) 0.0320(7) Uani 1 1 d .
C3 C 1.2900(4) 0.6461(3) 0.2795(2) 0.0409(8) Uani 1 1 d .
H3 H 1.3269 0.6101 0.3235 0.049 Uiso 1 1 calc R
C8 C 0.8739(4) 0.8962(3) 0.16107(19) 0.0411(8) Uani 1 1 d .
C7 C 1.0745(4) 0.7550(3) 0.21856(18) 0.0338(7) Uani 1 1 d .
C1 C 1.0401(4) 0.7195(3) 0.36346(18) 0.0353(8) Uani 1 1 d .
N1 N 0.9166(4) 0.8108(3) 0.22030(16) 0.0447(7) Uani 1 1 d .
H1 H 0.8400 0.7925 0.2597 0.054 Uiso 1 1 calc R
C13 C 0.8149(4) 0.8617(3) 0.0985(2) 0.0455(9) Uani 1 1 d .
C4 C 1.3940(5) 0.6388(3) 0.2111(2) 0.0479(9) Uani 1 1 d .
H4 H 1.4993 0.5996 0.2090 0.057 Uiso 1 1 calc R
C9 C 0.8821(5) 1.0200(4) 0.1646(2) 0.0489(9) Uani 1 1 d .
C6 C 1.1810(5) 0.7479(3) 0.1497(2) 0.0452(9) Uani 1 1 d .
H6 H 1.1450 0.7825 0.1052 0.054 Uiso 1 1 calc R
C5 C 1.3376(5) 0.6912(4) 0.1457(2) 0.0496(9) Uani 1 1 d .
H5 H 1.4058 0.6881 0.0989 0.060 Uiso 1 1 calc R
C10 C 0.8321(5) 1.1060(4) 0.1098(2) 0.0575(11) Uani 1 1 d .
H10 H 0.8379 1.1883 0.1134 0.069 Uiso 1 1 calc R
C12 C 0.7657(5) 0.9473(4) 0.0415(2) 0.0518(10) Uani 1 1 d .
C11 C 0.7742(5) 1.0676(4) 0.0504(2) 0.0596(11) Uani 1 1 d .
H11 H 0.7385 1.1256 0.0140 0.072 Uiso 1 1 calc R
C14 C 0.7043(6) 0.9099(5) -0.0257(2) 0.0739(13) Uani 1 1 d .
H14B H 0.7885 0.8587 -0.0502 0.111 Uiso 1 1 calc R
H14C H 0.6868 0.9807 -0.0604 0.111 Uiso 1 1 calc R
H14A H 0.5982 0.8662 -0.0096 0.111 Uiso 1 1 calc R
Cl3 Cl 0.08066(17) 0.35197(12) 0.35056(8) 0.0848(4) Uani 1 1 d .
Cl4 Cl 0.5493(2) 0.34833(14) 0.09795(8) 0.0949(5) Uani 1 1 d .
O3 O 0.5294(4) 0.2998(2) 0.39837(15) 0.0584(8) Uani 1 1 d .
O4 O 0.6830(3) 0.1454(2) 0.43936(15) 0.0556(7) Uani 1 1 d .
C16 C 0.5286(4) 0.1200(3) 0.34059(18) 0.0333(7) Uani 1 1 d .
C15 C 0.5847(4) 0.1924(3) 0.39656(19) 0.0382(8) Uani 1 1 d .
C19 C 0.4328(5) -0.0288(3) 0.2430(2) 0.0440(9) Uani 1 1 d .
H19 H 0.4023 -0.0779 0.2098 0.053 Uiso 1 1 calc R
C20 C 0.4050(5) 0.0935(3) 0.2308(2) 0.0436(9) Uani 1 1 d .
H20 H 0.3553 0.1263 0.1894 0.052 Uiso 1 1 calc R
C21 C 0.4498(4) 0.1707(3) 0.27941(19) 0.0356(8) Uani 1 1 d .
C17 C 0.5522(4) -0.0052(3) 0.3514(2) 0.0414(8) Uani 1 1 d .
H17 H 0.6017 -0.0398 0.3924 0.050 Uiso 1 1 calc R
C18 C 0.5052(5) -0.0799(3) 0.3037(2) 0.0476(9) Uani 1 1 d .
H18 H 0.5222 -0.1633 0.3125 0.057 Uiso 1 1 calc R
N2 N 0.4179(4) 0.2958(3) 0.26680(19) 0.0554(9) Uani 1 1 d .
H2 H 0.4724 0.3445 0.2874 0.066 Uiso 1 1 calc R
C22 C 0.2980(5) 0.3428(3) 0.2209(2) 0.0530(11) Uani 1 1 d .
C27 C 0.1336(6) 0.3717(3) 0.2519(2) 0.0560(11) Uani 1 1 d .
C23 C 0.3472(6) 0.3678(3) 0.1397(3) 0.0658(13) Uani 1 1 d .
C26 C 0.0089(6) 0.4183(4) 0.2085(3) 0.0646(12) Uani 1 1 d .
C24 C 0.2224(7) 0.4097(4) 0.0974(3) 0.0738(14) Uani 1 1 d .
H24 H 0.2493 0.4222 0.0449 0.089 Uiso 1 1 calc R
C25 C 0.0611(7) 0.4328(4) 0.1314(3) 0.0717(14) Uani 1 1 d .
H25 H -0.0190 0.4602 0.1008 0.086 Uiso 1 1 calc R
C28 C -0.1652(7) 0.4493(5) 0.2447(4) 0.104(2) Uani 1 1 d .
H28C H -0.1643 0.5295 0.2585 0.156 Uiso 1 1 calc R
H28B H -0.2005 0.3920 0.2891 0.156 Uiso 1 1 calc R
H28A H -0.2438 0.4466 0.2099 0.156 Uiso 1 1 calc R
N4 N 0.3843(4) 0.5980(2) 0.48667(16) 0.0408(7) Uani 1 1 d .
H4B H 0.3926 0.6395 0.5251 0.049 Uiso 1 1 calc R
H4A H 0.3095 0.6373 0.4594 0.049 Uiso 1 1 calc R
C29 C 0.5549(5) 0.5950(4) 0.4380(2) 0.0501(10) Uani 1 1 d .
H29B H 0.5963 0.6772 0.4206 0.060 Uiso 1 1 calc R
H29A H 0.5448 0.5565 0.3942 0.060 Uiso 1 1 calc R
C30 C 0.3185(4) 0.4751(3) 0.5174(2) 0.0445(9) Uani 1 1 d .
H30A H 0.3004 0.4322 0.4764 0.053 Uiso 1 1 calc R
H30B H 0.2093 0.4807 0.5502 0.053 Uiso 1 1 calc R
N3 N 0.9175(4) 0.9619(3) 0.44267(16) 0.0496(8) Uani 1 1 d .
H3A H 0.9024 0.9072 0.4122 0.060 Uiso 1 1 calc R
H3B H 0.8461 1.0245 0.4342 0.060 Uiso 1 1 calc R
C31 C 1.0968(5) 1.0055(4) 0.4255(2) 0.0492(10) Uani 1 1 d .
H31A H 1.1223 1.0433 0.3733 0.059 Uiso 1 1 calc R
H31B H 1.1739 0.9375 0.4323 0.059 Uiso 1 1 calc R
C32 C 0.8770(5) 0.9049(3) 0.5235(2) 0.0485(9) Uani 1 1 d .
H32A H 0.7590 0.8770 0.5347 0.058 Uiso 1 1 calc R
H32B H 0.9506 0.8353 0.5320 0.058 Uiso 1 1 calc R

loop_
_atom_site_aniso_label
_atom_site_aniso_U_11
_atom_site_aniso_U_22
_atom_site_aniso_U_33
_atom_site_aniso_U_23
_atom_site_aniso_U_13
_atom_site_aniso_U_12
Cl1 0.0641(7) 0.0674(7) 0.0614(7) -0.0124(5) -0.0184(5) 0.0043(5)
Cl2 0.0638(7) 0.0746(8) 0.0735(8) -0.0152(6) -0.0200(6) -0.0068(6)
O1 0.0393(14) 0.0486(14) 0.0358(13) -0.0101(11) -0.0079(11) 0.0069(11)
O2 0.0615(17) 0.0738(19) 0.0376(14) -0.0062(13) -0.0234(13) 0.0202(14)
C2 0.0346(18) 0.0263(16) 0.0370(18) -0.0065(13) -0.0101(14) 0.0009(13)
C3 0.042(2) 0.0356(19) 0.049(2) -0.0064(16) -0.0188(18) 0.0058(15)
C8 0.0303(19) 0.053(2) 0.0355(19) 0.0049(16) -0.0024(15) 0.0062(16)
C7 0.0336(19) 0.0328(18) 0.0354(18) -0.0030(14) -0.0082(15) 0.0015(14)
C1 0.040(2) 0.0306(17) 0.0369(19) -0.0065(14) -0.0108(16) 0.0019(15)
N1 0.0354(17) 0.0591(19) 0.0343(16) 0.0087(14) -0.0042(13) 0.0079(14)
C13 0.036(2) 0.060(2) 0.039(2) 0.0016(17) -0.0080(16) 0.0077(17)
C4 0.034(2) 0.049(2) 0.062(3) -0.0156(19) -0.0067(19) 0.0114(16)
C9 0.035(2) 0.058(2) 0.049(2) 0.0018(19) -0.0028(17) 0.0028(17)
C6 0.044(2) 0.053(2) 0.039(2) -0.0054(17) -0.0090(17) 0.0033(17)
C5 0.043(2) 0.057(2) 0.048(2) -0.0112(19) -0.0007(18) 0.0015(18)
C10 0.051(2) 0.053(2) 0.064(3) 0.006(2) -0.008(2) 0.0059(19)
C12 0.033(2) 0.082(3) 0.037(2) 0.002(2) -0.0076(16) 0.0123(19)
C11 0.051(3) 0.067(3) 0.053(3) 0.016(2) -0.007(2) 0.013(2)
C14 0.066(3) 0.104(4) 0.053(3) -0.005(3) -0.019(2) 0.008(3)
Cl3 0.0759(9) 0.0784(8) 0.0889(9) 0.0256(7) -0.0123(7) 0.0012(6)
Cl4 0.1073(12) 0.1009(10) 0.0818(9) -0.0287(8) -0.0220(8) 0.0364(8)
O3 0.0726(19) 0.0489(16) 0.0695(18) -0.0313(14) -0.0411(15) 0.0219(14)
O4 0.0665(18) 0.0540(16) 0.0576(17) -0.0167(13) -0.0369(14) 0.0152(13)
C16 0.0252(17) 0.0356(18) 0.0402(19) -0.0093(15) -0.0053(14) 0.0006(13)
C15 0.0331(19) 0.043(2) 0.041(2) -0.0110(16) -0.0088(16) 0.0027(15)
C19 0.046(2) 0.038(2) 0.052(2) -0.0169(17) -0.0122(18) -0.0022(16)
C20 0.048(2) 0.043(2) 0.046(2) -0.0101(17) -0.0216(17) 0.0012(16)
C21 0.0341(19) 0.0320(18) 0.0433(19) -0.0083(15) -0.0114(15) 0.0009(14)
C17 0.037(2) 0.039(2) 0.050(2) -0.0055(16) -0.0145(17) 0.0013(15)
C18 0.048(2) 0.0317(19) 0.065(3) -0.0029(18) -0.0192(19) 0.0014(16)
N2 0.073(2) 0.0333(17) 0.074(2) -0.0123(15) -0.0492(19) 0.0059(15)
C22 0.066(3) 0.0252(18) 0.080(3) -0.0128(18) -0.043(2) 0.0077(17)
C27 0.067(3) 0.031(2) 0.074(3) 0.0072(19) -0.035(2) -0.0039(18)
C23 0.110(4) 0.036(2) 0.067(3) -0.015(2) -0.056(3) 0.017(2)
C26 0.058(3) 0.040(2) 0.098(4) -0.001(2) -0.028(3) 0.0032(19)
C24 0.103(4) 0.056(3) 0.070(3) -0.019(2) -0.031(3) 0.021(3)
C25 0.091(4) 0.049(3) 0.086(4) -0.008(2) -0.049(3) 0.010(2)
C28 0.065(4) 0.107(4) 0.130(5) 0.024(4) -0.026(3) 0.001(3)
N4 0.0452(18) 0.0390(16) 0.0439(17) -0.0118(13) -0.0202(14) 0.0104(13)
C29 0.050(2) 0.049(2) 0.049(2) 0.0066(18) -0.0145(19) -0.0021(18)
C30 0.036(2) 0.052(2) 0.046(2) -0.0056(17) -0.0102(16) 0.0021(16)
N3 0.052(2) 0.056(2) 0.0476(19) -0.0160(15) -0.0188(15) 0.0077(15)
C31 0.041(2) 0.072(3) 0.0344(19) -0.0113(18) 0.0005(16) -0.0053(19)
C32 0.049(2) 0.047(2) 0.048(2) 0.0035(18) -0.0106(18) -0.0102(17)

loop_
_atom_type_symbol
_atom_type_description
_atom_type_scat_dispersion_real
_atom_type_scat_dispersion_imag
_atom_type_scat_source
C C 0.0033 0.0016 'International Tables Vol C Tables 4.2.6.8 and 6.1.1.4'
H H 0.0000 0.0000 'International Tables Vol C Tables 4.2.6.8 and 6.1.1.4'
N N 0.0061 0.0033 'International Tables Vol C Tables 4.2.6.8 and 6.1.1.4'
O O 0.0106 0.0060 'International Tables Vol C Tables 4.2.6.8 and 6.1.1.4'
Cl Cl 0.1484 0.1585 'International Tables Vol C Tables 4.2.6.8 and 6.1.1.4'

loop_
_geom_angle_atom_site_label_1
_geom_angle_atom_site_label_2
_geom_angle_atom_site_label_3
_geom_angle
_geom_angle_site_symmetry_1
_geom_angle_site_symmetry_3
C3 C2 C7 118.2(3) . .
C3 C2 C1 118.1(3) . .
C7 C2 C1 123.6(3) . .
C4 C3 C2 123.0(3) . .
C4 C3 H3 118.5 . .
C2 C3 H3 118.5 . .
C9 C8 C13 117.1(3) . .
C9 C8 N1 120.5(3) . .
C13 C8 N1 122.4(3) . .
N1 C7 C6 120.3(3) . .
N1 C7 C2 121.3(3) . .
C6 C7 C2 118.4(3) . .
O2 C1 O1 122.8(3) . .
O2 C1 C2 119.3(3) . .
O1 C1 C2 117.9(3) . .
C7 N1 C8 123.7(3) . .
C7 N1 H1 118.1 . .
C8 N1 H1 118.1 . .
C8 C13 C12 121.9(4) . .
C8 C13 Cl1 118.5(3) . .
C12 C13 Cl1 119.6(3) . .
C3 C4 C5 118.3(3) . .
C3 C4 H4 120.8 . .
C5 C4 H4 120.8 . .
C10 C9 C8 122.1(4) . .
C10 C9 Cl2 118.1(3) . .
C8 C9 Cl2 119.8(3) . .
C5 C6 C7 122.0(3) . .
C5 C6 H6 119.0 . .
C7 C6 H6 119.0 . .
C6 C5 C4 120.1(3) . .
C6 C5 H5 120.0 . .
C4 C5 H5 120.0 . .
C11 C10 C9 118.5(4) . .
C11 C10 H10 120.8 . .
C9 C10 H10 120.8 . .
C11 C12 C13 117.1(4) . .
C11 C12 C14 121.2(4) . .
C13 C12 C14 121.7(4) . .
C10 C11 C12 123.3(4) . .
C10 C11 H11 118.4 . .
C12 C11 H11 118.4 . .
C12 C14 H14B 109.5 . .
C12 C14 H14C 109.5 . .
H14B C14 H14C 109.5 . .
C12 C14 H14A 109.5 . .
H14B C14 H14A 109.5 . .
H14C C14 H14A 109.5 . .
C17 C16 C21 118.1(3) . .
C17 C16 C15 117.9(3) . .
C21 C16 C15 123.9(3) . .
O4 C15 O3 122.2(3) . .
O4 C15 C16 119.3(3) . .
O3 C15 C16 118.4(3) . .
C20 C19 C18 120.7(3) . .
C20 C19 H19 119.6 . .
C18 C19 H19 119.6 . .
C19 C20 C21 121.4(3) . .
C19 C20 H20 119.3 . .
C21 C20 H20 119.3 . .
N2 C21 C20 120.7(3) . .
N2 C21 C16 120.9(3) . .
C20 C21 C16 118.5(3) . .
C18 C17 C16 122.7(3) . .
C18 C17 H17 118.7 . .
C16 C17 H17 118.7 . .
C19 C18 C17 118.6(3) . .
C19 C18 H18 120.7 . .
C17 C18 H18 120.7 . .
C21 N2 C22 121.1(3) . .
C21 N2 H2 119.5 . .
C22 N2 H2 119.5 . .
C27 C22 N2 121.3(4) . .
C27 C22 C23 118.1(3) . .
N2 C22 C23 120.6(4) . .
C22 C27 C26 123.5(4) . .
C22 C27 Cl3 117.6(3) . .
C26 C27 Cl3 118.9(4) . .
C24 C23 C22 117.9(5) . .
C24 C23 Cl4 120.8(4) . .
C22 C23 Cl4 121.2(3) . .
C25 C26 C27 115.4(4) . .
C25 C26 C28 123.3(4) . .
C27 C26 C28 121.4(5) . .
C25 C24 C23 120.9(5) . .
C25 C24 H24 119.6 . .
C23 C24 H24 119.6 . .
C24 C25 C26 124.1(4) . .
C24 C25 H25 118.0 . .
C26 C25 H25 118.0 . .
C26 C28 H28C 109.5 . .
C26 C28 H28B 109.5 . .
H28C C28 H28B 109.5 . .
C26 C28 H28A 109.5 . .
H28C C28 H28A 109.5 . .
H28B C28 H28A 109.5 . .
C30 N4 C29 111.9(3) . .
C30 N4 H4B 109.2 . .
C29 N4 H4B 109.2 . .
C30 N4 H4A 109.2 . .
C29 N4 H4A 109.2 . .
H4B N4 H4A 107.9 . .
N4 C29 C30 109.9(3) . 2_666
N4 C29 H29B 109.7 . .
C30 C29 H29B 109.7 2_666 .
N4 C29 H29A 109.7 . .
C30 C29 H29A 109.7 2_666 .
H29B C29 H29A 108.2 . .
N4 C30 C29 110.4(3) . 2_666
N4 C30 H30A 109.6 . .
C29 C30 H30A 109.6 2_666 .
N4 C30 H30B 109.6 . .
C29 C30 H30B 109.6 2_666 .
H30A C30 H30B 108.1 . .
C31 N3 C32 109.8(3) . .
C31 N3 H3A 109.7 . .
C32 N3 H3A 109.7 . .
C31 N3 H3B 109.7 . .
C32 N3 H3B 109.7 . .
H3A N3 H3B 108.2 . .
N3 C31 C32 109.9(3) . 2_776
N3 C31 H31A 109.7 . .
C32 C31 H31A 109.7 2_776 .
N3 C31 H31B 109.7 . .
C32 C31 H31B 109.7 2_776 .
H31A C31 H31B 108.2 . .
C31 C32 N3 110.2(3) 2_776 .
C31 C32 H32A 109.6 2_776 .
N3 C32 H32A 109.6 . .
C31 C32 H32B 109.6 2_776 .
N3 C32 H32B 109.6 . .
H32A C32 H32B 108.1 . .

loop_
_geom_bond_atom_site_label_1
_geom_bond_atom_site_label_2
_geom_bond_distance
_geom_bond_site_symmetry_2
Cl1 C13 1.732(4) .
Cl2 C9 1.737(4) .
O1 C1 1.273(4) .
O2 C1 1.248(4) .
C2 C3 1.389(5) .
C2 C7 1.408(4) .
C2 C1 1.507(5) .
C3 C4 1.380(5) .
C3 H3 0.9300 .
C8 C9 1.392(5) .
C8 C13 1.399(5) .
C8 N1 1.411(4) .
C7 N1 1.381(4) .
C7 C6 1.396(5) .
N1 H1 0.8600 .
C13 C12 1.404(5) .
C4 C5 1.384(5) .
C4 H4 0.9300 .
C9 C10 1.380(5) .
C6 C5 1.374(5) .
C6 H6 0.9300 .
C5 H5 0.9300 .
C10 C11 1.362(6) .
C10 H10 0.9300 .
C12 C11 1.375(6) .
C12 C14 1.496(6) .
C11 H11 0.9300 .
C14 H14B 0.9600 .
C14 H14C 0.9600 .
C14 H14A 0.9600 .
Cl3 C27 1.751(5) .
Cl4 C23 1.674(5) .
O3 C15 1.267(4) .
O4 C15 1.245(4) .
C16 C17 1.393(5) .
C16 C21 1.406(4) .
C16 C15 1.507(4) .
C19 C20 1.368(5) .
C19 C18 1.372(5) .
C19 H19 0.9300 .
C20 C21 1.403(4) .
C20 H20 0.9300 .
C21 N2 1.403(4) .
C17 C18 1.377(5) .
C17 H17 0.9300 .
C18 H18 0.9300 .
N2 C22 1.409(4) .
N2 H2 0.8600 .
C22 C27 1.378(6) .
C22 C23 1.447(6) .
C27 C26 1.408(6) .
C23 C24 1.383(6) .
C26 C25 1.376(7) .
C26 C28 1.479(7) .
C24 C25 1.358(7) .
C24 H24 0.9300 .
C25 H25 0.9300 .
C28 H28C 0.9600 .
C28 H28B 0.9600 .
C28 H28A 0.9600 .
N4 C30 1.474(4) .
N4 C29 1.486(5) .
N4 H4B 0.9000 .
N4 H4A 0.9000 .
C29 C30 1.524(5) 2_666
C29 H29B 0.9700 .
C29 H29A 0.9700 .
C30 C29 1.524(5) 2_666
C30 H30A 0.9700 .
C30 H30B 0.9700 .
N3 C31 1.477(4) .
N3 C32 1.498(4) .
N3 H3A 0.9000 .
N3 H3B 0.9000 .
C31 C32 1.489(5) 2_776
C31 H31A 0.9700 .
C31 H31B 0.9700 .
C32 C31 1.489(5) 2_776
C32 H32A 0.9700 .
C32 H32B 0.9700 .
